data_4080976
loop_
_publ_author_name
'Song, Li-Cheng'
'Gai, Bin'
'Feng, Zhan-Heng'
'Du, Zong-Qiang'
'Xie, Zhao-Jun'
'Sun, Xiao-Jing'
'Song, Hai-Bin'

_publ_section_title
;
 Synthesis, Structures, and Some Properties of Diiron Oxadiselenolate
 (ODSe) and Thiodiselenolate (TDSe) Complexes as Models for the Active
 Site of [FeFe]-Hydrogenases
;
_journal_issue 13
_journal_name_full Organometallics
_journal_page_first 3673
_journal_paper_doi 10.1021/om400309j
_journal_volume 32
_journal_year 2013
_chemical_formula_sum 'C19 H15 Fe2 O5 P S Se2'
_chemical_formula_weight 655.96
_chemical_name_systematic
; 
 ? 
;
_space_group_IT_number 2
_symmetry_cell_setting triclinic
_symmetry_space_group_name_Hall '-P 1'
_symmetry_space_group_name_H-M 'P -1'
_atom_sites_solution_hydrogens geom
_atom_sites_solution_primary direct
_atom_sites_solution_secondary difmap
_audit_creation_method SHELXL-97
_cell_angle_alpha 102.41(3)
_cell_angle_beta 99.05(3)
_cell_angle_gamma 92.51(3)
_cell_formula_units_Z 2
_cell_length_a 7.7126(15)
_cell_length_b 11.104(2)
_cell_length_c 13.625(3)
_cell_measurement_reflns_used 3669
_cell_measurement_temperature 113(2)
_cell_measurement_theta_max 27.864
_cell_measurement_theta_min 2.862
_cell_volume 1121.8(4)
_computing_cell_refinement crystalclear
_computing_data_collection 'crystalclear(Rigaku/MSC Inc., 2005)'
_computing_data_reduction crystalclear
_computing_molecular_graphics 'Bruker SHELXTL'
_computing_publication_material 'Bruker SHELXTL'
_computing_structure_refinement 'SHELXL-97 (Sheldrick, 1997)'
_computing_structure_solution 'SHELXS-97 (Sheldrick, 1990)'
_diffrn_ambient_temperature 113(2)
_diffrn_detector_area_resol_mean 7.31
_diffrn_measured_fraction_theta_full 0.981
_diffrn_measured_fraction_theta_max 0.981
_diffrn_measurement_device_type 'rigaku saturn CCD area detector'
_diffrn_measurement_method '\w and \f scans'
_diffrn_radiation_monochromator multilayer
_diffrn_radiation_source 'rotating anode'
_diffrn_radiation_type MoK\a
_diffrn_radiation_wavelength 0.71073
_diffrn_reflns_av_R_equivalents 0.0557
_diffrn_reflns_av_sigmaI/netI 0.1203
_diffrn_reflns_limit_h_max 10
_diffrn_reflns_limit_h_min -10
_diffrn_reflns_limit_k_max 13
_diffrn_reflns_limit_k_min -14
_diffrn_reflns_limit_l_max 15
_diffrn_reflns_limit_l_min -17
_diffrn_reflns_number 11148
_diffrn_reflns_theta_full 27.87
_diffrn_reflns_theta_max 27.87
_diffrn_reflns_theta_min 2.86
_diffrn_standards_decay_% 0
_diffrn_standards_interval_count 0
_diffrn_standards_interval_time 0
_diffrn_standards_number 0
_exptl_absorpt_coefficient_mu 4.731
_exptl_absorpt_correction_T_max 0.6491
_exptl_absorpt_correction_T_min 0.4513
_exptl_absorpt_correction_type multi-scan
_exptl_absorpt_process_details crystalclear
_exptl_crystal_density_diffrn 1.942
_exptl_crystal_density_method 'not measured'
_exptl_crystal_F_000 640
_exptl_crystal_size_max 0.20
_exptl_crystal_size_mid 0.12
_exptl_crystal_size_min 0.10
_refine_diff_density_max 1.346
_refine_diff_density_min -1.304
_refine_diff_density_rms 0.213
_refine_ls_extinction_method none
_refine_ls_goodness_of_fit_ref 1.072
_refine_ls_hydrogen_treatment mixed
_refine_ls_matrix_type full
_refine_ls_number_parameters 275
_refine_ls_number_reflns 5251
_refine_ls_number_restraints 1
_refine_ls_restrained_S_all 1.072
_refine_ls_R_factor_all 0.0775
_refine_ls_R_factor_gt 0.0627
_refine_ls_shift/su_max 0.001
_refine_ls_shift/su_mean 0.000
_refine_ls_structure_factor_coef Fsqd
_refine_ls_weighting_details 'calc w=1/[\s^2^(Fo^2^)+(0.0420P)^2^+12.1390P] where P=(Fo^2^+2Fc^2^)/3'
_refine_ls_weighting_scheme calc
_refine_ls_wR_factor_gt 0.1642
_refine_ls_wR_factor_ref 0.1670
_reflns_number_gt 3638
_reflns_number_total 5251
_reflns_threshold_expression >2sigma(I)
_cod_data_source_file om400309j_si_003.cif
_cod_data_source_block 9
_cod_depositor_comments
;
The following automatic conversions were performed:

'_symmetry_cell_setting' value 'Triclinic' changed to 'triclinic'
according to /home/saulius/struct/CIF-dictionaries/cif_core.dic
dictionary named 'cif_core.dic' version 2.4.2 from
2011-04-26.

'_exptl_absorpt_correction_type' value 'MULTI-SCAN'
changed to 'multi-scan' according to
/home/saulius/struct/CIF-dictionaries/cif_core.dic dictionary named
'cif_core.dic' version 2.4.2 from 2011-04-26.

Automatic conversion script
Id: cif_fix_values 1891 2012-01-12 08:04:46Z andrius 
;
_cod_original_cell_volume 1121.7(4)
_cod_original_sg_symbol_H-M P-1
_cod_database_code 4080976

loop_
_symmetry_equiv_pos_as_xyz
'x, y, z'
'-x, -y, -z'

loop_
_atom_site_label
_atom_site_type_symbol
_atom_site_fract_x
_atom_site_fract_y
_atom_site_fract_z
_atom_site_U_iso_or_equiv
_atom_site_adp_type
_atom_site_occupancy
_atom_site_symmetry_multiplicity
_atom_site_calc_flag
_atom_site_refinement_flags
Se1 Se 0.05973(11) 0.63920(7) 0.40194(6) 0.01154(19) Uani 1 1 d .
Se2 Se 0.38388(10) 0.68791(8) 0.27854(6) 0.0125(2) Uani 1 1 d .
Fe1 Fe 0.14658(16) 0.80367(11) 0.32632(9) 0.0116(3) Uani 1 1 d .
Fe2 Fe 0.09966(15) 0.58017(10) 0.22856(8) 0.0100(3) Uani 1 1 d .
P1 P 0.1603(3) 0.38579(19) 0.22070(16) 0.0109(4) Uani 1 1 d D
S1 S 0.4606(3) 0.6920(2) 0.51820(16) 0.0173(5) Uani 1 1 d .
O1 O 0.2996(10) 1.0166(6) 0.4932(5) 0.0309(17) Uani 1 1 d .
O2 O 0.1912(12) 0.9215(7) 0.1590(6) 0.044(2) Uani 1 1 d .
O3 O -0.2276(8) 0.8480(6) 0.3031(5) 0.0225(14) Uani 1 1 d .
O4 O 0.1300(9) 0.6159(6) 0.0264(5) 0.0234(15) Uani 1 1 d .
O5 O -0.2835(8) 0.5429(6) 0.1780(5) 0.0224(14) Uani 1 1 d .
C1 C 0.2428(12) 0.9309(8) 0.4297(7) 0.0199(19) Uani 1 1 d .
C2 C 0.1773(13) 0.8762(8) 0.2262(7) 0.024(2) Uani 1 1 d .
C3 C -0.0796(12) 0.8337(7) 0.3134(7) 0.0187(19) Uani 1 1 d .
C4 C 0.1168(10) 0.5981(7) 0.1060(6) 0.0138(17) Uani 1 1 d .
C5 C -0.1331(12) 0.5552(8) 0.1977(7) 0.0192(19) Uani 1 1 d .
C6 C 0.2588(11) 0.5989(8) 0.4980(6) 0.0150(17) Uani 1 1 d .
H6A H 0.2206 0.6048 0.5648 0.018 Uiso 1 1 calc R
H6B H 0.2821 0.5117 0.4726 0.018 Uiso 1 1 calc R
C7 C 0.5247(11) 0.6383(9) 0.3974(6) 0.0177(18) Uani 1 1 d .
H7A H 0.5190 0.5468 0.3830 0.021 Uiso 1 1 calc R
H7B H 0.6492 0.6684 0.4026 0.021 Uiso 1 1 calc R
C8 C 0.2405(10) 0.2959(7) 0.1100(6) 0.0123(16) Uani 1 1 d .
C9 C 0.3593(11) 0.3550(8) 0.0650(7) 0.0165(18) Uani 1 1 d .
H9 H 0.3926 0.4409 0.0897 0.020 Uiso 1 1 calc R
C10 C 0.4293(12) 0.2875(9) -0.0166(7) 0.023(2) Uani 1 1 d .
H10 H 0.5113 0.3277 -0.0467 0.028 Uiso 1 1 calc R
C11 C 0.3811(13) 0.1647(9) -0.0533(7) 0.027(2) Uani 1 1 d .
H11 H 0.4314 0.1193 -0.1078 0.032 Uiso 1 1 calc R
C12 C 0.2571(14) 0.1048(9) -0.0109(8) 0.030(2) Uani 1 1 d .
H12 H 0.2207 0.0197 -0.0381 0.036 Uiso 1 1 calc R
C13 C 0.1874(12) 0.1708(8) 0.0714(7) 0.0201(19) Uani 1 1 d .
H13 H 0.1043 0.1307 0.1008 0.024 Uiso 1 1 calc R
C14 C -0.0055(11) 0.2820(7) 0.2483(6) 0.0138(17) Uani 1 1 d .
C15 C 0.0308(12) 0.2207(8) 0.3268(6) 0.0166(18) Uani 1 1 d .
H15 H 0.1459 0.2307 0.3660 0.020 Uiso 1 1 calc R
C16 C -0.0989(13) 0.1448(8) 0.3490(7) 0.0188(19) Uani 1 1 d .
H16 H -0.0728 0.1045 0.4038 0.023 Uiso 1 1 calc R
C17 C -0.2635(12) 0.1283(7) 0.2921(7) 0.0175(18) Uani 1 1 d .
H17 H -0.3515 0.0764 0.3078 0.021 Uiso 1 1 calc R
C18 C -0.3044(11) 0.1854(8) 0.2122(7) 0.0195(19) Uani 1 1 d .
H18 H -0.4195 0.1733 0.1728 0.023 Uiso 1 1 calc R
C19 C -0.1738(12) 0.2618(8) 0.1898(7) 0.0193(19) Uani 1 1 d .
H19 H -0.2003 0.3004 0.1340 0.023 Uiso 1 1 calc R
H1 H 0.297(9) 0.363(9) 0.288(6) 0.04(3) Uiso 1 1 d D

loop_
_atom_site_aniso_label
_atom_site_aniso_U_11
_atom_site_aniso_U_22
_atom_site_aniso_U_33
_atom_site_aniso_U_23
_atom_site_aniso_U_13
_atom_site_aniso_U_12
Se1 0.0110(4) 0.0133(4) 0.0113(4) 0.0040(3) 0.0033(3) 0.0006(3)
Se2 0.0088(4) 0.0152(4) 0.0136(4) 0.0031(3) 0.0027(3) -0.0010(3)
Fe1 0.0124(6) 0.0099(5) 0.0129(6) 0.0027(4) 0.0033(4) -0.0002(4)
Fe2 0.0086(5) 0.0102(5) 0.0102(6) 0.0014(4) 0.0007(4) -0.0008(4)
P1 0.0114(10) 0.0106(10) 0.0103(10) 0.0027(8) 0.0001(8) -0.0006(8)
S1 0.0145(10) 0.0208(11) 0.0142(10) 0.0026(8) -0.0024(8) -0.0001(8)
O1 0.035(4) 0.022(4) 0.028(4) -0.010(3) 0.006(3) -0.013(3)
O2 0.059(6) 0.045(5) 0.042(5) 0.030(4) 0.021(4) 0.017(4)
O3 0.012(3) 0.016(3) 0.038(4) 0.006(3) 0.000(3) 0.001(2)
O4 0.025(4) 0.025(4) 0.021(3) 0.010(3) 0.002(3) -0.004(3)
O5 0.009(3) 0.027(4) 0.028(4) 0.001(3) -0.001(3) 0.002(3)
C1 0.015(4) 0.023(5) 0.025(5) 0.011(4) 0.003(4) -0.003(4)
C2 0.029(5) 0.014(4) 0.028(5) 0.007(4) 0.004(4) 0.004(4)
C3 0.025(5) 0.005(4) 0.024(5) 0.002(3) -0.001(4) -0.002(3)
C4 0.008(4) 0.011(4) 0.017(4) 0.000(3) -0.007(3) -0.003(3)
C5 0.023(5) 0.015(4) 0.017(4) 0.001(3) 0.003(4) 0.003(4)
C6 0.017(4) 0.015(4) 0.014(4) 0.007(3) 0.001(3) 0.006(3)
C7 0.013(4) 0.028(5) 0.012(4) 0.003(4) 0.005(3) 0.002(4)
C8 0.010(4) 0.015(4) 0.013(4) 0.006(3) 0.000(3) 0.001(3)
C9 0.016(4) 0.014(4) 0.020(5) 0.005(3) 0.006(3) 0.003(3)
C10 0.016(4) 0.040(6) 0.017(5) 0.007(4) 0.012(4) 0.004(4)
C11 0.025(5) 0.030(5) 0.024(5) -0.001(4) 0.010(4) 0.008(4)
C12 0.036(6) 0.023(5) 0.026(5) -0.008(4) 0.011(5) -0.002(4)
C13 0.025(5) 0.017(4) 0.020(5) 0.001(4) 0.016(4) 0.000(4)
C14 0.020(4) 0.013(4) 0.009(4) 0.000(3) 0.008(3) 0.003(3)
C15 0.021(4) 0.014(4) 0.014(4) 0.001(3) 0.002(3) 0.002(3)
C16 0.033(5) 0.013(4) 0.015(4) 0.006(3) 0.013(4) 0.002(4)
C17 0.018(4) 0.008(4) 0.030(5) 0.006(4) 0.013(4) -0.003(3)
C18 0.012(4) 0.020(4) 0.024(5) 0.001(4) 0.001(3) 0.001(3)
C19 0.024(5) 0.016(4) 0.021(5) 0.008(4) 0.005(4) 0.005(4)

loop_
_atom_type_symbol
_atom_type_description
_atom_type_scat_dispersion_real
_atom_type_scat_dispersion_imag
_atom_type_scat_source
C C 0.0033 0.0016 'International Tables Vol C Tables 4.2.6.8 and 6.1.1.4'
H H 0.0000 0.0000 'International Tables Vol C Tables 4.2.6.8 and 6.1.1.4'
O O 0.0106 0.0060 'International Tables Vol C Tables 4.2.6.8 and 6.1.1.4'
P P 0.1023 0.0942 'International Tables Vol C Tables 4.2.6.8 and 6.1.1.4'
S S 0.1246 0.1234 'International Tables Vol C Tables 4.2.6.8 and 6.1.1.4'
Fe Fe 0.3463 0.8444 'International Tables Vol C Tables 4.2.6.8 and 6.1.1.4'
Se Se -0.0929 2.2259 'International Tables Vol C Tables 4.2.6.8 and 6.1.1.4'

loop_
_geom_angle_atom_site_label_1
_geom_angle_atom_site_label_2
_geom_angle_atom_site_label_3
_geom_angle
C6 Se1 Fe2 112.5(3)
C6 Se1 Fe1 111.5(3)
Fe2 Se1 Fe1 63.90(5)
C7 Se2 Fe1 111.8(2)
C7 Se2 Fe2 112.4(3)
Fe1 Se2 Fe2 64.38(5)
C2 Fe1 C3 91.6(4)
C2 Fe1 C1 96.7(4)
C3 Fe1 C1 101.0(4)
C2 Fe1 Se2 84.7(3)
C3 Fe1 Se2 152.9(3)
C1 Fe1 Se2 106.1(3)
C2 Fe1 Se1 156.4(3)
C3 Fe1 Se1 85.0(3)
C1 Fe1 Se1 106.9(3)
Se2 Fe1 Se1 87.76(5)
C2 Fe1 Fe2 99.7(3)
C3 Fe1 Fe2 96.6(3)
C1 Fe1 Fe2 155.5(3)
Se2 Fe1 Fe2 57.82(5)
Se1 Fe1 Fe2 57.73(4)
C4 Fe2 C5 92.2(4)
C4 Fe2 P1 102.3(3)
C5 Fe2 P1 98.2(3)
C4 Fe2 Se2 85.5(3)
C5 Fe2 Se2 159.4(3)
P1 Fe2 Se2 102.27(8)
C4 Fe2 Se1 157.5(3)
C5 Fe2 Se1 86.3(3)
P1 Fe2 Se1 100.07(8)
Se2 Fe2 Se1 88.12(6)
C4 Fe2 Fe1 100.4(3)
C5 Fe2 Fe1 102.8(3)
P1 Fe2 Fe1 148.25(8)
Se2 Fe2 Fe1 57.79(5)
Se1 Fe2 Fe1 58.36(5)
C14 P1 C8 105.0(4)
C14 P1 Fe2 117.4(3)
C8 P1 Fe2 121.0(3)
C14 P1 H1 97(4)
C8 P1 H1 93(4)
Fe2 P1 H1 118(4)
C6 S1 C7 99.1(4)
O1 C1 Fe1 176.3(8)
O2 C2 Fe1 177.4(9)
O3 C3 Fe1 177.1(8)
O4 C4 Fe2 176.8(7)
O5 C5 Fe2 177.9(8)
S1 C6 Se1 116.8(4)
S1 C6 H6A 108.1
Se1 C6 H6A 108.1
S1 C6 H6B 108.1
Se1 C6 H6B 108.1
H6A C6 H6B 107.3
S1 C7 Se2 116.6(5)
S1 C7 H7A 108.1
Se2 C7 H7A 108.1
S1 C7 H7B 108.1
Se2 C7 H7B 108.1
H7A C7 H7B 107.3
C13 C8 C9 119.9(8)
C13 C8 P1 121.6(6)
C9 C8 P1 118.5(6)
C8 C9 C10 119.8(8)
C8 C9 H9 120.1
C10 C9 H9 120.1
C11 C10 C9 120.6(9)
C11 C10 H10 119.7
C9 C10 H10 119.7
C10 C11 C12 120.2(9)
C10 C11 H11 119.9
C12 C11 H11 119.9
C13 C12 C11 119.8(9)
C13 C12 H12 120.1
C11 C12 H12 120.1
C8 C13 C12 119.6(9)
C8 C13 H13 120.2
C12 C13 H13 120.2
C15 C14 C19 118.1(8)
C15 C14 P1 121.6(7)
C19 C14 P1 120.3(6)
C14 C15 C16 120.9(8)
C14 C15 H15 119.5
C16 C15 H15 119.5
C17 C16 C15 119.9(8)
C17 C16 H16 120.0
C15 C16 H16 120.0
C16 C17 C18 121.1(8)
C16 C17 H17 119.5
C18 C17 H17 119.5
C17 C18 C19 119.0(8)
C17 C18 H18 120.5
C19 C18 H18 120.5
C14 C19 C18 121.0(8)
C14 C19 H19 119.5
C18 C19 H19 119.5

loop_
_geom_bond_atom_site_label_1
_geom_bond_atom_site_label_2
_geom_bond_distance
Se1 C6 1.987(8)
Se1 Fe2 2.3846(15)
Se1 Fe1 2.4009(15)
Se2 C7 1.997(8)
Se2 Fe1 2.3764(16)
Se2 Fe2 2.3771(16)
Fe1 C2 1.767(10)
Fe1 C3 1.779(9)
Fe1 C1 1.804(9)
Fe1 Fe2 2.5325(18)
Fe2 C4 1.747(9)
Fe2 C5 1.773(9)
Fe2 P1 2.212(2)
P1 C14 1.819(9)
P1 C8 1.832(9)
P1 H1 1.352(10)
S1 C6 1.780(9)
S1 C7 1.780(8)
O1 C1 1.155(11)
O2 C2 1.151(11)
O3 C3 1.150(11)
O4 C4 1.163(10)
O5 C5 1.144(11)
C6 H6A 0.9900
C6 H6B 0.9900
C7 H7A 0.9900
C7 H7B 0.9900
C8 C13 1.393(11)
C8 C9 1.394(12)
C9 C10 1.399(12)
C9 H9 0.9500
C10 C11 1.360(13)
C10 H10 0.9500
C11 C12 1.405(14)
C11 H11 0.9500
C12 C13 1.398(13)
C12 H12 0.9500
C13 H13 0.9500
C14 C15 1.387(11)
C14 C19 1.394(12)
C15 C16 1.391(12)
C15 H15 0.9500
C16 C17 1.362(12)
C16 H16 0.9500
C17 C18 1.377(12)
C17 H17 0.9500
C18 C19 1.400(12)
C18 H18 0.9500
C19 H19 0.9500

loop_
_geom_torsion_atom_site_label_1
_geom_torsion_atom_site_label_2
_geom_torsion_atom_site_label_3
_geom_torsion_atom_site_label_4
_geom_torsion
C7 Se2 Fe1 C2 149.7(4)
Fe2 Se2 Fe1 C2 -105.0(3)
C7 Se2 Fe1 C3 -127.2(7)
Fe2 Se2 Fe1 C3 -21.9(6)
C7 Se2 Fe1 C1 54.3(4)
Fe2 Se2 Fe1 C1 159.6(3)
C7 Se2 Fe1 Se1 -52.6(3)
Fe2 Se2 Fe1 Se1 52.66(5)
C7 Se2 Fe1 Fe2 -105.3(3)
C6 Se1 Fe1 C2 123.9(9)
Fe2 Se1 Fe1 C2 18.6(8)
C6 Se1 Fe1 C3 -153.6(4)
Fe2 Se1 Fe1 C3 101.1(3)
C6 Se1 Fe1 C1 -53.6(4)
Fe2 Se1 Fe1 C1 -158.9(3)
C6 Se1 Fe1 Se2 52.6(3)
Fe2 Se1 Fe1 Se2 -52.73(5)
C6 Se1 Fe1 Fe2 105.3(3)
C7 Se2 Fe2 C4 -150.4(4)
Fe1 Se2 Fe2 C4 105.3(3)
C7 Se2 Fe2 C5 125.5(9)
Fe1 Se2 Fe2 C5 21.2(8)
C7 Se2 Fe2 P1 -48.7(3)
Fe1 Se2 Fe2 P1 -153.06(8)
C7 Se2 Fe2 Se1 51.2(3)
Fe1 Se2 Fe2 Se1 -53.16(5)
C7 Se2 Fe2 Fe1 104.3(3)
C6 Se1 Fe2 C4 -124.6(7)
Fe1 Se1 Fe2 C4 -20.8(7)
C6 Se1 Fe2 C5 148.7(4)
Fe1 Se1 Fe2 C5 -107.5(3)
C6 Se1 Fe2 P1 51.0(3)
Fe1 Se1 Fe2 P1 154.83(8)
C6 Se1 Fe2 Se2 -51.1(3)
Fe1 Se1 Fe2 Se2 52.69(5)
C6 Se1 Fe2 Fe1 -103.8(3)
C2 Fe1 Fe2 C4 -0.5(4)
C3 Fe1 Fe2 C4 92.2(4)
C1 Fe1 Fe2 C4 -131.8(8)
Se2 Fe1 Fe2 C4 -77.9(3)
Se1 Fe1 Fe2 C4 172.1(3)
C2 Fe1 Fe2 C5 -95.1(4)
C3 Fe1 Fe2 C5 -2.4(4)
C1 Fe1 Fe2 C5 133.6(8)
Se2 Fe1 Fe2 C5 -172.5(3)
Se1 Fe1 Fe2 C5 77.4(3)
C2 Fe1 Fe2 P1 134.7(4)
C3 Fe1 Fe2 P1 -132.6(3)
C1 Fe1 Fe2 P1 3.4(7)
Se2 Fe1 Fe2 P1 57.28(16)
Se1 Fe1 Fe2 P1 -52.75(16)
C2 Fe1 Fe2 Se2 77.4(3)
C3 Fe1 Fe2 Se2 170.1(3)
C1 Fe1 Fe2 Se2 -53.9(7)
Se1 Fe1 Fe2 Se2 -110.03(5)
C2 Fe1 Fe2 Se1 -172.6(3)
C3 Fe1 Fe2 Se1 -79.8(3)
C1 Fe1 Fe2 Se1 56.1(7)
Se2 Fe1 Fe2 Se1 110.03(6)
C4 Fe2 P1 C14 -122.1(4)
C5 Fe2 P1 C14 -28.1(4)
Se2 Fe2 P1 C14 149.8(3)
Se1 Fe2 P1 C14 59.6(3)
Fe1 Fe2 P1 C14 103.1(3)
C4 Fe2 P1 C8 8.5(4)
C5 Fe2 P1 C8 102.5(4)
Se2 Fe2 P1 C8 -79.5(3)
Se1 Fe2 P1 C8 -169.8(3)
Fe1 Fe2 P1 C8 -126.3(3)
C2 Fe1 C1 O1 43(13)
C3 Fe1 C1 O1 -50(13)
Se2 Fe1 C1 O1 129(13)
Se1 Fe1 C1 O1 -138(13)
Fe2 Fe1 C1 O1 175(13)
C3 Fe1 C2 O2 -40(20)
C1 Fe1 C2 O2 -141(20)
Se2 Fe1 C2 O2 113(20)
Se1 Fe1 C2 O2 41(21)
Fe2 Fe1 C2 O2 57(20)
C2 Fe1 C3 O3 104(17)
C1 Fe1 C3 O3 -159(17)
Se2 Fe1 C3 O3 23(17)
Se1 Fe1 C3 O3 -52(17)
Fe2 Fe1 C3 O3 4(17)
C5 Fe2 C4 O4 107(13)
P1 Fe2 C4 O4 -154(13)
Se2 Fe2 C4 O4 -53(13)
Se1 Fe2 C4 O4 21(13)
Fe1 Fe2 C4 O4 3(13)
C4 Fe2 C5 O5 -77(22)
P1 Fe2 C5 O5 -180(100)
Se2 Fe2 C5 O5 6(23)
Se1 Fe2 C5 O5 80(22)
Fe1 Fe2 C5 O5 24(22)
C7 S1 C6 Se1 -70.8(5)
Fe2 Se1 C6 S1 72.6(5)
Fe1 Se1 C6 S1 3.1(5)
C6 S1 C7 Se2 70.7(5)
Fe1 Se2 C7 S1 -2.7(6)
Fe2 Se2 C7 S1 -72.9(5)
C14 P1 C8 C13 -6.4(8)
Fe2 P1 C8 C13 -142.1(6)
C14 P1 C8 C9 174.4(6)
Fe2 P1 C8 C9 38.7(7)
C13 C8 C9 C10 -2.2(12)
P1 C8 C9 C10 177.0(6)
C8 C9 C10 C11 0.7(13)
C9 C10 C11 C12 1.4(14)
C10 C11 C12 C13 -2.0(15)
C9 C8 C13 C12 1.5(13)
P1 C8 C13 C12 -177.7(7)
C11 C12 C13 C8 0.6(15)
C8 P1 C14 C15 101.4(7)
Fe2 P1 C14 C15 -121.0(6)
C8 P1 C14 C19 -78.3(7)
Fe2 P1 C14 C19 59.3(7)
C19 C14 C15 C16 -2.3(12)
P1 C14 C15 C16 177.9(6)
C14 C15 C16 C17 1.1(13)
C15 C16 C17 C18 0.1(13)
C16 C17 C18 C19 -0.1(14)
C15 C14 C19 C18 2.4(13)
P1 C14 C19 C18 -177.9(7)
C17 C18 C19 C14 -1.2(13)
